data_9017592
loop_
_publ_author_name
'Kusachi, I.'
'Kobayashi, S.'
'Takechi, Y.'
'Nakamuta, Y.'
'Nagase, T.'
'Yokoyama, K.'
'Momma, K.'
'Miyawaki, R.'
'Shigeoka, M.'
'Matsubara, S.'

_publ_section_title
;
 Shimazakiite-4M and shimazakiite-4O, Ca2B2O5, two polytypes of a new mineral
 from Fuka, Okayama Prefecture, Japan
 Note: polytype Shimazakiite-4M
;
_journal_name_full 'Mineralogical Magazine'
_journal_page_first 93
_journal_page_last 105
_journal_volume 77
_journal_year 2013
_chemical_compound_source 'Fuka, Okayama Prefecture, Japan'
_chemical_formula_sum 'B2 Ca2 O5'
_chemical_name_mineral Shimazakiite
_space_group_IT_number 14
_space_group_name_Hall '-P 2ybc'
_space_group_name_H-M_alt 'P 1 21/c 1'
_symmetry_space_group_name_H-M 'P 1 21/c 1'
_cell_angle_alpha 90
_cell_angle_beta 92.393
_cell_angle_gamma 90
_cell_length_a 3.5485
_cell_length_b 6.352
_cell_length_c 19.254
_cell_formula_units_Z 4
_cell_volume 433.608
_database_code_amcsd 0019798
_exptl_crystal_density_diffrn 2.784
_cod_data_source_file inputs/fixed/downloads/18/18498.cif
_cod_data_source_block 18498
_cod_original_formula_sum 'Ca2 B2 O5'
_cod_database_code 9017592

loop_
_space_group_symop_operation_xyz
x,y,z
x,1/2-y,1/2+z
-x,1/2+y,1/2-z
-x,-y,-z

loop_
_atom_site_aniso_label
_atom_site_aniso_U_11
_atom_site_aniso_U_22
_atom_site_aniso_U_33
_atom_site_aniso_U_12
_atom_site_aniso_U_13
_atom_site_aniso_U_23
Ca1 0.00830 0.00720 0.00420 0.00150 -0.00060 -0.00060
Ca2 0.00750 0.00750 0.00460 0.00260 -0.00140 0.00020

loop_
_atom_site_label
_atom_site_fract_x
_atom_site_fract_y
_atom_site_fract_z
_atom_site_U_iso_or_equiv
Ca1 0.28850 0.94930 0.21050 0.00660
Ca2 0.75330 0.19560 0.06186 0.00660
B1 0.16900 0.46500 0.15690 0.01000
B2 0.18900 0.25300 0.41700 0.00900
O1 0.75800 0.80770 0.01490 0.00920
O2 0.77100 0.89080 0.13360 0.00560
O3 0.28500 0.26840 0.14810 0.00680
O4 0.97200 0.54950 0.09710 0.01900
O5 0.20300 0.57610 0.21710 0.00740

loop_
_cod_related_entry_id
_cod_related_entry_database
_cod_related_entry_code
1 AMCSD 0019798
